data_7029315
loop_
_publ_author_name
'Zhang, Nan'
'Tai, Yanxue'
'Li, Mingxue'
'Ma, Pengtao'
'Zhao, Junwei'
'Niu, Jingyang'

_publ_section_title
;
 Main group bismuth(iii), gallium(iii) and diorganotin(iv) complexes
 derived from bis(2-acetylpyrazine)thiocarbonohydrazone: synthesis,
 crystal structures and biological evaluation.
;
_journal_issue 13
_journal_name_full 'Dalton transactions (Cambridge, England : 2003)'
_journal_page_first 5182
_journal_page_last 5189
_journal_paper_doi 10.1039/c4dt00077c
_journal_volume 43
_journal_year 2014
_chemical_formula_moiety 'C27 H26 N8 O2 S Sn, C3 H7 N O'
_chemical_formula_sum 'C30 H33 N9 O3 S Sn'
_chemical_formula_weight 718.43
_chemical_name_systematic
; 
 ? 
;
_space_group_IT_number 2
_symmetry_cell_setting triclinic
_symmetry_space_group_name_Hall '-P 1'
_symmetry_space_group_name_H-M 'P -1'
_atom_sites_solution_hydrogens geom
_atom_sites_solution_primary direct
_atom_sites_solution_secondary difmap
_audit_creation_method SHELXL-97
_cell_angle_alpha 86.149(3)
_cell_angle_beta 69.356(2)
_cell_angle_gamma 67.672(3)
_cell_formula_units_Z 2
_cell_length_a 10.916(2)
_cell_length_b 11.8640(18)
_cell_length_c 14.183(2)
_cell_measurement_reflns_used 141
_cell_measurement_temperature 293(2)
_cell_measurement_theta_max 13.03
_cell_measurement_theta_min 2.16
_cell_volume 1585.2(4)
_computing_cell_refinement 'Bruker SMART'
_computing_data_collection 'Bruker SMART'
_computing_data_reduction 'Bruker SAINT'
_computing_molecular_graphics 'Bruker SHELXTL'
_computing_publication_material 'Bruker SHELXTL'
_computing_structure_refinement 'SHELXL-97 (Sheldrick, 1997)'
_computing_structure_solution 'SHELXS-97 (Sheldrick, 1990)'
_diffrn_ambient_temperature 293(2)
_diffrn_measured_fraction_theta_full 0.994
_diffrn_measured_fraction_theta_max 0.994
_diffrn_measurement_device_type 'CCD area detector'
_diffrn_measurement_method 'phi and omega scans'
_diffrn_radiation_monochromator graphite
_diffrn_radiation_source 'fine-focus sealed tube'
_diffrn_radiation_type MoK\a
_diffrn_radiation_wavelength 0.71073
_diffrn_reflns_av_R_equivalents 0.0336
_diffrn_reflns_av_sigmaI/netI 0.0782
_diffrn_reflns_limit_h_max 12
_diffrn_reflns_limit_h_min -12
_diffrn_reflns_limit_k_max 9
_diffrn_reflns_limit_k_min -14
_diffrn_reflns_limit_l_max 16
_diffrn_reflns_limit_l_min -15
_diffrn_reflns_number 8169
_diffrn_reflns_theta_full 25.00
_diffrn_reflns_theta_max 25.00
_diffrn_reflns_theta_min 1.86
_exptl_absorpt_coefficient_mu 0.919
_exptl_absorpt_correction_T_max 0.8978
_exptl_absorpt_correction_T_min 0.7962
_exptl_absorpt_correction_type multi-scan
_exptl_absorpt_process_details SADABS
_exptl_crystal_colour 'light yellow'
_exptl_crystal_density_diffrn 1.505
_exptl_crystal_density_method 'not measured'
_exptl_crystal_description block
_exptl_crystal_F_000 732
_exptl_crystal_size_max 0.26
_exptl_crystal_size_mid 0.16
_exptl_crystal_size_min 0.12
_refine_diff_density_max 0.751
_refine_diff_density_min -0.719
_refine_diff_density_rms 0.103
_refine_ls_extinction_method none
_refine_ls_goodness_of_fit_ref 1.054
_refine_ls_hydrogen_treatment mixed
_refine_ls_matrix_type full
_refine_ls_number_parameters 397
_refine_ls_number_reflns 5549
_refine_ls_number_restraints 3
_refine_ls_restrained_S_all 1.057
_refine_ls_R_factor_all 0.0720
_refine_ls_R_factor_gt 0.0515
_refine_ls_shift/su_max 0.001
_refine_ls_shift/su_mean 0.000
_refine_ls_structure_factor_coef Fsqd
_refine_ls_weighting_details 'calc w=1/[\s^2^(Fo^2^)+(0.0568P)^2^+0.0000P] where P=(Fo^2^+2Fc^2^)/3'
_refine_ls_weighting_scheme calc
_refine_ls_wR_factor_gt 0.1166
_refine_ls_wR_factor_ref 0.1237
_reflns_number_gt 4255
_reflns_number_total 5549
_reflns_threshold_expression >2sigma(I)
_cod_data_source_file c4dt00077c.txt
_cod_data_source_block 1
_cod_depositor_comments
;
The following automatic conversions were performed:

'_symmetry_cell_setting' value 'Triclinic' changed to 'triclinic'
according to
/usr/data/users/saulius/crontab/automatic-downloads/current/RSC/lib/dictionaries/cif_core.dic
dictionary named 'cif_core.dic' version 2.4.2 from
2011-04-26.

'_exptl_absorpt_correction_type' value 'Multi-scan'
changed to 'multi-scan' according to
/usr/data/users/saulius/crontab/automatic-downloads/current/RSC/lib/dictionaries/cif_core.dic
dictionary named 'cif_core.dic' version 2.4.2 from 2011-04-26.

Automatic conversion script
Id: cif_fix_values 2281 2013-09-26 08:29:07Z andrius 
;
_cod_original_cell_volume 1585.3(4)
_cod_original_sg_symbol_H-M P-1
_cod_database_code 7029315

loop_
_symmetry_equiv_pos_as_xyz
'x, y, z'
'-x, -y, -z'

loop_
_atom_site_label
_atom_site_type_symbol
_atom_site_fract_x
_atom_site_fract_y
_atom_site_fract_z
_atom_site_U_iso_or_equiv
_atom_site_adp_type
_atom_site_occupancy
_atom_site_symmetry_multiplicity
_atom_site_calc_flag
_atom_site_refinement_flags
Sn1 Sn 0.32161(4) 0.20281(3) 0.78640(3) 0.03256(14) Uani 1 1 d .
S1 S 0.57995(14) 0.04974(12) 0.71762(10) 0.0390(3) Uani 1 1 d .
N1 N 0.1279(4) 0.3358(4) 0.7264(3) 0.0338(10) Uani 1 1 d .
N2 N -0.0784(5) 0.4647(4) 0.6435(4) 0.0538(13) Uani 1 1 d .
N3 N 0.3939(4) 0.2034(3) 0.6064(3) 0.0285(9) Uani 1 1 d .
N4 N 0.5301(4) 0.1374(4) 0.5435(3) 0.0349(10) Uani 1 1 d .
N5 N 0.7424(4) 0.0016(4) 0.5261(3) 0.0428(11) Uani 1 1 d .
H5A H 0.7623 0.0139 0.4630 0.051 Uiso 1 1 calc RD
N6 N 0.8449(4) -0.0847(4) 0.5559(3) 0.0364(10) Uani 1 1 d .
N7 N 1.0149(6) -0.2758(5) 0.6275(4) 0.0644(15) Uani 1 1 d U
N8 N 1.2899(6) -0.3607(5) 0.5211(5) 0.0749(18) Uani 1 1 d U
C1 C -0.0065(6) 0.3987(5) 0.7840(5) 0.0449(14) Uani 1 1 d .
H1A H -0.0328 0.3995 0.8540 0.054 Uiso 1 1 calc R
C2 C -0.1079(6) 0.4632(5) 0.7419(5) 0.0525(16) Uani 1 1 d .
H2B H -0.2001 0.5068 0.7847 0.063 Uiso 1 1 calc R
C3 C 0.0566(6) 0.4024(5) 0.5863(5) 0.0454(14) Uani 1 1 d .
H3A H 0.0821 0.4023 0.5165 0.054 Uiso 1 1 calc R
C4 C 0.1610(5) 0.3376(4) 0.6265(4) 0.0321(12) Uani 1 1 d .
C5 C 0.3092(5) 0.2694(4) 0.5613(4) 0.0330(12) Uani 1 1 d .
C6 C 0.3534(6) 0.2782(5) 0.4498(4) 0.0476(15) Uani 1 1 d .
H6B H 0.4523 0.2290 0.4186 0.071 Uiso 1 1 calc R
H6C H 0.3369 0.3618 0.4352 0.071 Uiso 1 1 calc R
H6D H 0.2994 0.2496 0.4237 0.071 Uiso 1 1 calc R
C7 C 0.6132(5) 0.0675(4) 0.5906(4) 0.0331(12) Uani 1 1 d .
C8 C 0.9687(5) -0.1410(5) 0.4903(4) 0.0350(12) Uani 1 1 d .
C9 C 1.0278(4) -0.1245(5) 0.3772(4) 0.0524(16) Uani 1 1 d .
H9A H 0.9552 -0.0627 0.3582 0.079 Uiso 1 1 calc RD
H9B H 1.0587 -0.2003 0.3390 0.079 Uiso 1 1 calc R
H9C H 1.1065 -0.1003 0.3636 0.079 Uiso 1 1 calc R
C10 C 1.0665(6) -0.2346(5) 0.5339(4) 0.0352(12) Uani 1 1 d .
C11 C 1.2049(5) -0.2789(4) 0.4803(4) 0.0353(12) Uani 1 1 d U
H11A H 1.2405 -0.2533 0.4166 0.042 Uiso 1 1 calc R
C12 C 1.2376(7) -0.4009(5) 0.6139(5) 0.0461(15) Uani 1 1 d .
H12A H 1.3003 -0.4588 0.6400 0.055 Uiso 1 1 calc R
C13 C 1.1004(6) -0.3598(5) 0.6674(4) 0.0383(12) Uani 1 1 d U
H13A H 1.0653 -0.3882 0.7299 0.046 Uiso 1 1 calc R
C14 C 0.2300(5) 0.0714(4) 0.7848(4) 0.0337(12) Uani 1 1 d .
C15 C 0.1053(6) 0.0726(5) 0.8601(4) 0.0406(13) Uani 1 1 d .
H15A H 0.0547 0.1357 0.9110 0.049 Uiso 1 1 calc R
C16 C 0.0563(6) -0.0188(5) 0.8599(5) 0.0479(15) Uani 1 1 d .
H16A H -0.0266 -0.0169 0.9107 0.058 Uiso 1 1 calc R
C17 C 0.1287(7) -0.1121(5) 0.7856(5) 0.0499(15) Uani 1 1 d .
H17A H 0.0953 -0.1735 0.7857 0.060 Uiso 1 1 calc R
C18 C 0.2510(6) -0.1148(5) 0.7108(4) 0.0432(14) Uani 1 1 d .
H18A H 0.3004 -0.1786 0.6605 0.052 Uiso 1 1 calc R
C19 C 0.3019(6) -0.0244(4) 0.7093(4) 0.0385(13) Uani 1 1 d .
H19A H 0.3845 -0.0272 0.6576 0.046 Uiso 1 1 calc R
C20 C 0.3603(6) 0.3664(4) 0.7902(4) 0.0367(13) Uani 1 1 d .
C21 C 0.4894(6) 0.3705(5) 0.7336(4) 0.0451(14) Uani 1 1 d .
H21A H 0.5585 0.3021 0.6917 0.054 Uiso 1 1 calc R
C22 C 0.5207(8) 0.4734(6) 0.7367(5) 0.0577(17) Uani 1 1 d .
H22A H 0.6102 0.4728 0.6993 0.069 Uiso 1 1 calc R
C23 C 0.4170(9) 0.5756(6) 0.7962(5) 0.0619(19) Uani 1 1 d .
H23A H 0.4354 0.6457 0.7973 0.074 Uiso 1 1 calc R
C24 C 0.2848(8) 0.5756(5) 0.8549(5) 0.0592(18) Uani 1 1 d .
H24A H 0.2156 0.6448 0.8958 0.071 Uiso 1 1 calc R
C25 C 0.2566(6) 0.4707(5) 0.8519(4) 0.0460(14) Uani 1 1 d .
H25A H 0.1684 0.4701 0.8913 0.055 Uiso 1 1 calc R
C26 C 0.1820(8) 0.2209(7) 1.1008(5) 0.078(2) Uani 1 1 d .
H26A H 0.0855 0.2762 1.1322 0.117 Uiso 1 1 calc R
H26B H 0.2428 0.2471 1.1210 0.117 Uiso 1 1 calc R
H26C H 0.1915 0.1402 1.1215 0.117 Uiso 1 1 calc R
C27 C 0.2223(7) 0.2196(6) 0.9893(4) 0.0468(15) Uani 1 1 d .
O1 O 0.1369(4) 0.2819(4) 0.9480(3) 0.0517(10) Uani 1 1 d .
O2 O 0.3480(4) 0.1506(3) 0.9348(3) 0.0471(10) Uani 1 1 d .
N9 N 0.5867(7) 0.2493(5) -0.0138(5) 0.0763(19) Uani 1 1 d .
C28 C 0.4795(8) 0.3545(6) 0.0057(5) 0.0612(18) Uani 1 1 d .
H28A H 0.4849 0.4101 -0.0436 0.073 Uiso 1 1 calc R
C29 C 0.5858(12) 0.1564(8) 0.0524(9) 0.130(4) Uani 1 1 d .
H29A H 0.5020 0.1860 0.1118 0.195 Uiso 1 1 calc R
H29B H 0.6680 0.1318 0.0713 0.195 Uiso 1 1 calc R
H29C H 0.5868 0.0877 0.0196 0.195 Uiso 1 1 calc R
C30 C 0.7079(10) 0.2227(10) -0.1099(8) 0.140(5) Uani 1 1 d .
H30A H 0.6946 0.2935 -0.1481 0.210 Uiso 1 1 calc R
H30B H 0.7142 0.1556 -0.1482 0.210 Uiso 1 1 calc R
H30C H 0.7936 0.2016 -0.0961 0.210 Uiso 1 1 calc R
O3 O 0.3758(6) 0.3868(6) 0.0799(5) 0.105(2) Uani 1 1 d .

loop_
_atom_site_aniso_label
_atom_site_aniso_U_11
_atom_site_aniso_U_22
_atom_site_aniso_U_33
_atom_site_aniso_U_23
_atom_site_aniso_U_13
_atom_site_aniso_U_12
Sn1 0.0312(2) 0.0315(2) 0.0298(2) 0.00218(14) -0.00676(15) -0.01018(15)
S1 0.0311(8) 0.0407(8) 0.0336(8) 0.0054(6) -0.0098(6) -0.0035(6)
N1 0.031(2) 0.029(2) 0.035(3) 0.0035(19) -0.010(2) -0.0063(18)
N2 0.031(3) 0.057(3) 0.060(4) -0.004(3) -0.018(3) 0.002(2)
N3 0.022(2) 0.026(2) 0.028(2) 0.0009(17) -0.0059(18) -0.0025(17)
N4 0.028(2) 0.037(2) 0.032(2) 0.001(2) -0.008(2) -0.0070(19)
N5 0.035(3) 0.043(3) 0.034(3) 0.010(2) -0.010(2) -0.001(2)
N6 0.027(2) 0.034(2) 0.036(3) -0.001(2) -0.009(2) -0.0017(19)
N7 0.055(4) 0.065(3) 0.062(4) 0.014(3) -0.026(3) -0.008(3)
N8 0.055(4) 0.078(4) 0.082(5) 0.015(3) -0.038(3) -0.003(3)
C1 0.037(3) 0.048(3) 0.042(3) 0.003(3) -0.010(3) -0.011(3)
C2 0.034(4) 0.051(4) 0.054(4) -0.003(3) -0.007(3) -0.004(3)
C3 0.038(3) 0.039(3) 0.051(4) -0.001(3) -0.021(3) -0.002(3)
C4 0.030(3) 0.027(3) 0.033(3) 0.002(2) -0.007(2) -0.008(2)
C5 0.030(3) 0.036(3) 0.027(3) 0.007(2) -0.008(2) -0.009(2)
C6 0.041(4) 0.053(4) 0.034(3) 0.008(3) -0.011(3) -0.005(3)
C7 0.025(3) 0.029(3) 0.036(3) 0.001(2) -0.008(2) -0.003(2)
C8 0.028(3) 0.037(3) 0.033(3) 0.000(2) -0.008(2) -0.006(2)
C9 0.047(4) 0.052(4) 0.046(4) 0.012(3) -0.016(3) -0.008(3)
C10 0.040(3) 0.033(3) 0.033(3) 0.005(2) -0.015(3) -0.014(2)
C11 0.018(3) 0.040(3) 0.027(3) 0.006(2) 0.003(2) -0.001(2)
C12 0.058(4) 0.040(3) 0.046(4) 0.011(3) -0.032(3) -0.013(3)
C13 0.036(3) 0.043(3) 0.032(3) 0.013(2) -0.010(2) -0.014(2)
C14 0.034(3) 0.032(3) 0.032(3) 0.005(2) -0.011(2) -0.009(2)
C15 0.036(3) 0.039(3) 0.040(3) -0.003(3) -0.006(3) -0.013(3)
C16 0.041(4) 0.053(4) 0.047(4) 0.007(3) -0.007(3) -0.024(3)
C17 0.054(4) 0.040(3) 0.065(4) 0.013(3) -0.023(3) -0.027(3)
C18 0.047(4) 0.037(3) 0.039(3) -0.004(3) -0.010(3) -0.013(3)
C19 0.038(3) 0.035(3) 0.037(3) 0.003(2) -0.006(3) -0.015(3)
C20 0.047(4) 0.031(3) 0.033(3) 0.008(2) -0.019(3) -0.013(3)
C21 0.048(4) 0.049(3) 0.043(3) 0.010(3) -0.021(3) -0.019(3)
C22 0.069(5) 0.060(4) 0.064(4) 0.021(4) -0.037(4) -0.036(4)
C23 0.101(6) 0.041(4) 0.069(5) 0.016(3) -0.050(5) -0.037(4)
C24 0.082(5) 0.032(3) 0.058(4) 0.000(3) -0.032(4) -0.010(3)
C25 0.048(4) 0.039(3) 0.045(4) 0.003(3) -0.019(3) -0.009(3)
C26 0.090(6) 0.116(6) 0.038(4) -0.002(4) -0.003(4) -0.065(5)
C27 0.068(5) 0.057(4) 0.029(3) 0.001(3) -0.009(3) -0.046(4)
O1 0.050(3) 0.056(3) 0.044(2) -0.004(2) -0.007(2) -0.022(2)
O2 0.056(3) 0.050(2) 0.037(2) 0.0074(19) -0.016(2) -0.023(2)
N9 0.075(5) 0.061(4) 0.088(5) 0.000(3) -0.047(4) -0.003(3)
C28 0.058(5) 0.065(4) 0.058(5) -0.001(4) -0.018(4) -0.022(4)
C29 0.177(11) 0.086(7) 0.186(12) 0.064(7) -0.118(10) -0.072(7)
C30 0.064(6) 0.182(11) 0.096(8) -0.006(7) -0.009(6) 0.021(6)
O3 0.069(4) 0.123(5) 0.085(4) -0.024(4) 0.005(3) -0.020(4)

loop_
_atom_type_symbol
_atom_type_description
_atom_type_scat_dispersion_real
_atom_type_scat_dispersion_imag
_atom_type_scat_source
C C 0.0033 0.0016 'International Tables Vol C Tables 4.2.6.8 and 6.1.1.4'
H H 0.0000 0.0000 'International Tables Vol C Tables 4.2.6.8 and 6.1.1.4'
N N 0.0061 0.0033 'International Tables Vol C Tables 4.2.6.8 and 6.1.1.4'
O O 0.0106 0.0060 'International Tables Vol C Tables 4.2.6.8 and 6.1.1.4'
S S 0.1246 0.1234 'International Tables Vol C Tables 4.2.6.8 and 6.1.1.4'
Sn Sn -0.6537 1.4246 'International Tables Vol C Tables 4.2.6.8 and 6.1.1.4'

loop_
_geom_angle_atom_site_label_1
_geom_angle_atom_site_label_2
_geom_angle_atom_site_label_3
_geom_angle
C20 Sn1 C14 165.31(19)
C20 Sn1 O2 93.16(16)
C14 Sn1 O2 93.20(16)
C20 Sn1 N3 88.92(16)
C14 Sn1 N3 90.57(16)
O2 Sn1 N3 156.25(14)
C20 Sn1 O1 85.97(17)
C14 Sn1 O1 86.64(16)
O2 Sn1 O1 55.99(15)
N3 Sn1 O1 147.73(14)
C20 Sn1 N1 84.13(16)
C14 Sn1 N1 82.20(16)
O2 Sn1 N1 137.20(15)
N3 Sn1 N1 66.55(13)
O1 Sn1 N1 81.23(15)
C20 Sn1 S1 98.59(15)
C14 Sn1 S1 95.40(14)
O2 Sn1 S1 82.03(11)
N3 Sn1 S1 74.27(9)
O1 Sn1 S1 138.00(11)
N1 Sn1 S1 140.69(10)
C20 Sn1 C27 89.01(18)
C14 Sn1 C27 90.34(17)
O2 Sn1 C27 28.27(17)
N3 Sn1 C27 175.23(18)
O1 Sn1 C27 27.72(17)
N1 Sn1 C27 108.95(18)
S1 Sn1 C27 110.30(16)
C7 S1 Sn1 98.61(17)
C1 N1 C4 117.2(4)
C1 N1 Sn1 126.4(4)
C4 N1 Sn1 116.2(3)
C2 N2 C3 115.8(5)
C5 N3 N4 115.2(4)
C5 N3 Sn1 122.4(3)
N4 N3 Sn1 122.4(3)
C7 N4 N3 114.2(4)
C7 N5 N6 123.1(4)
C7 N5 H5A 118.5
N6 N5 H5A 118.5
C8 N6 N5 119.6(4)
C13 N7 C10 121.7(5)
C11 N8 C12 121.4(6)
N1 C1 C2 121.5(6)
N1 C1 H1A 119.3
C2 C1 H1A 119.3
N2 C2 C1 122.4(6)
N2 C2 H2B 118.8
C1 C2 H2B 118.8
N2 C3 C4 123.1(6)
N2 C3 H3A 118.4
C4 C3 H3A 118.4
N1 C4 C3 120.0(5)
N1 C4 C5 118.2(4)
C3 C4 C5 121.9(5)
N3 C5 C4 116.4(4)
N3 C5 C6 123.8(5)
C4 C5 C6 119.8(4)
C5 C6 H6B 109.5
C5 C6 H6C 109.5
H6B C6 H6C 109.5
C5 C6 H6D 109.5
H6B C6 H6D 109.5
H6C C6 H6D 109.5
N4 C7 N5 111.9(5)
N4 C7 S1 130.4(4)
N5 C7 S1 117.7(4)
N6 C8 C10 113.1(5)
N6 C8 C9 129.6(5)
C10 C8 C9 117.3(4)
C8 C9 H9A 109.5
C8 C9 H9B 109.5
H9A C9 H9B 109.5
C8 C9 H9C 109.5
H9A C9 H9C 109.5
H9B C9 H9C 109.5
C11 C10 N7 120.5(5)
C11 C10 C8 118.7(5)
N7 C10 C8 120.8(5)
N8 C11 C10 117.6(5)
N8 C11 H11A 121.2
C10 C11 H11A 121.2
C13 C12 N8 121.9(5)
C13 C12 H12A 119.0
N8 C12 H12A 119.0
C12 C13 N7 116.8(5)
C12 C13 H13A 121.6
N7 C13 H13A 121.6
C19 C14 C15 117.8(5)
C19 C14 Sn1 119.1(4)
C15 C14 Sn1 123.0(4)
C16 C15 C14 120.9(5)
C16 C15 H15A 119.6
C14 C15 H15A 119.6
C17 C16 C15 120.4(5)
C17 C16 H16A 119.8
C15 C16 H16A 119.8
C16 C17 C18 119.7(5)
C16 C17 H17A 120.1
C18 C17 H17A 120.1
C17 C18 C19 120.9(5)
C17 C18 H18A 119.5
C19 C18 H18A 119.5
C18 C19 C14 120.3(5)
C18 C19 H19A 119.9
C14 C19 H19A 119.9
C21 C20 C25 118.1(5)
C21 C20 Sn1 120.6(4)
C25 C20 Sn1 121.3(4)
C20 C21 C22 122.4(6)
C20 C21 H21A 118.8
C22 C21 H21A 118.8
C23 C22 C21 118.6(7)
C23 C22 H22A 120.7
C21 C22 H22A 120.7
C22 C23 C24 120.9(6)
C22 C23 H23A 119.6
C24 C23 H23A 119.6
C23 C24 C25 119.4(6)
C23 C24 H24A 120.3
C25 C24 H24A 120.3
C24 C25 C20 120.5(6)
C24 C25 H25A 119.8
C20 C25 H25A 119.8
C27 C26 H26A 109.5
C27 C26 H26B 109.5
H26A C26 H26B 109.5
C27 C26 H26C 109.5
H26A C26 H26C 109.5
H26B C26 H26C 109.5
O1 C27 O2 119.7(5)
O1 C27 C26 122.1(6)
O2 C27 C26 118.2(6)
O1 C27 Sn1 63.6(3)
O2 C27 Sn1 56.1(3)
C26 C27 Sn1 174.3(6)
C27 O1 Sn1 88.6(4)
C27 O2 Sn1 95.6(3)
C28 N9 C29 121.2(8)
C28 N9 C30 120.5(7)
C29 N9 C30 118.1(7)
O3 C28 N9 126.9(8)
O3 C28 H28A 116.5
N9 C28 H28A 116.5
N9 C29 H29A 109.5
N9 C29 H29B 109.5
H29A C29 H29B 109.5
N9 C29 H29C 109.5
H29A C29 H29C 109.5
H29B C29 H29C 109.5
N9 C30 H30A 109.5
N9 C30 H30B 109.5
H30A C30 H30B 109.5
N9 C30 H30C 109.5
H30A C30 H30C 109.5
H30B C30 H30C 109.5

loop_
_geom_bond_atom_site_label_1
_geom_bond_atom_site_label_2
_geom_bond_distance
Sn1 C20 2.145(5)
Sn1 C14 2.153(5)
Sn1 O2 2.240(4)
Sn1 N3 2.392(4)
Sn1 O1 2.407(4)
Sn1 N1 2.498(4)
Sn1 S1 2.5708(14)
Sn1 C27 2.685(6)
S1 C7 1.722(5)
N1 C1 1.335(7)
N1 C4 1.335(6)
N2 C2 1.317(8)
N2 C3 1.336(7)
N3 C5 1.295(6)
N3 N4 1.376(5)
N4 C7 1.318(6)
N5 C7 1.336(6)
N5 N6 1.373(5)
N5 H5A 0.8600
N6 C8 1.285(6)
N7 C13 1.333(7)
N7 C10 1.384(7)
N8 C11 1.326(7)
N8 C12 1.371(8)
C1 C2 1.390(8)
C1 H1A 0.9300
C2 H2B 0.9300
C3 C4 1.396(7)
C3 H3A 0.9300
C4 C5 1.475(7)
C5 C6 1.492(7)
C6 H6B 0.9600
C6 H6C 0.9600
C6 H6D 0.9600
C8 C10 1.492(7)
C8 C9 1.533(7)
C9 H9A 0.9600
C9 H9B 0.9600
C9 H9C 0.9600
C10 C11 1.332(7)
C11 H11A 0.9300
C12 C13 1.323(8)
C12 H12A 0.9300
C13 H13A 0.9300
C14 C19 1.395(7)
C14 C15 1.399(7)
C15 C16 1.380(7)
C15 H15A 0.9300
C16 C17 1.365(8)
C16 H16A 0.9300
C17 C18 1.372(8)
C17 H17A 0.9300
C18 C19 1.379(7)
C18 H18A 0.9300
C19 H19A 0.9300
C20 C21 1.371(8)
C20 C25 1.401(7)
C21 C22 1.395(8)
C21 H21A 0.9300
C22 C23 1.373(9)
C22 H22A 0.9300
C23 C24 1.389(9)
C23 H23A 0.9300
C24 C25 1.396(8)
C24 H24A 0.9300
C25 H25A 0.9300
C26 C27 1.484(8)
C26 H26A 0.9600
C26 H26B 0.9600
C26 H26C 0.9600
C27 O1 1.249(7)
C27 O2 1.278(7)
N9 C28 1.308(8)
N9 C29 1.400(10)
N9 C30 1.476(11)
C28 O3 1.192(8)
C28 H28A 0.9300
C29 H29A 0.9600
C29 H29B 0.9600
C29 H29C 0.9600
C30 H30A 0.9600
C30 H30B 0.9600
C30 H30C 0.9600

loop_
_geom_torsion_atom_site_label_1
_geom_torsion_atom_site_label_2
_geom_torsion_atom_site_label_3
_geom_torsion_atom_site_label_4
_geom_torsion
C20 Sn1 S1 C7 -84.3(2)
C14 Sn1 S1 C7 91.1(2)
O2 Sn1 S1 C7 -176.4(2)
N3 Sn1 S1 C7 2.1(2)
O1 Sn1 S1 C7 -177.9(2)
N1 Sn1 S1 C7 6.9(2)
C27 Sn1 S1 C7 -176.5(2)
C20 Sn1 N1 C1 -91.5(4)
C14 Sn1 N1 C1 83.1(4)
O2 Sn1 N1 C1 -3.2(5)
N3 Sn1 N1 C1 177.1(4)
O1 Sn1 N1 C1 -4.7(4)
S1 Sn1 N1 C1 172.1(4)
C27 Sn1 N1 C1 -4.6(4)
C20 Sn1 N1 C4 93.0(4)
C14 Sn1 N1 C4 -92.4(4)
O2 Sn1 N1 C4 -178.7(3)
N3 Sn1 N1 C4 1.6(3)
O1 Sn1 N1 C4 179.8(4)
S1 Sn1 N1 C4 -3.4(4)
C27 Sn1 N1 C4 179.9(3)
C20 Sn1 N3 C5 -82.2(4)
C14 Sn1 N3 C5 83.1(4)
O2 Sn1 N3 C5 -177.7(4)
O1 Sn1 N3 C5 -1.5(5)
N1 Sn1 N3 C5 1.8(4)
S1 Sn1 N3 C5 178.5(4)
C27 Sn1 N3 C5 -18(2)
C20 Sn1 N3 N4 95.1(4)
C14 Sn1 N3 N4 -99.6(3)
O2 Sn1 N3 N4 -0.3(6)
O1 Sn1 N3 N4 175.8(3)
N1 Sn1 N3 N4 179.2(4)
S1 Sn1 N3 N4 -4.1(3)
C27 Sn1 N3 N4 159.4(16)
C5 N3 N4 C7 -177.6(4)
Sn1 N3 N4 C7 4.8(5)
C7 N5 N6 C8 -177.1(5)
C4 N1 C1 C2 0.1(8)
Sn1 N1 C1 C2 -175.4(4)
C3 N2 C2 C1 -1.5(9)
N1 C1 C2 N2 0.9(9)
C2 N2 C3 C4 1.0(8)
C1 N1 C4 C3 -0.6(7)
Sn1 N1 C4 C3 175.4(4)
C1 N1 C4 C5 179.6(4)
Sn1 N1 C4 C5 -4.4(6)
N2 C3 C4 N1 0.0(8)
N2 C3 C4 C5 179.8(5)
N4 N3 C5 C4 177.8(4)
Sn1 N3 C5 C4 -4.7(6)
N4 N3 C5 C6 -1.7(7)
Sn1 N3 C5 C6 175.8(4)
N1 C4 C5 N3 6.1(7)
C3 C4 C5 N3 -173.8(5)
N1 C4 C5 C6 -174.4(5)
C3 C4 C5 C6 5.8(8)
N3 N4 C7 N5 177.4(4)
N3 N4 C7 S1 -2.4(7)
N6 N5 C7 N4 -175.1(4)
N6 N5 C7 S1 4.8(7)
Sn1 S1 C7 N4 -0.8(5)
Sn1 S1 C7 N5 179.4(4)
N5 N6 C8 C10 -178.2(4)
N5 N6 C8 C9 2.5(8)
C13 N7 C10 C11 0.4(9)
C13 N7 C10 C8 179.6(5)
N6 C8 C10 C11 -164.9(5)
C9 C8 C10 C11 14.5(7)
N6 C8 C10 N7 16.0(7)
C9 C8 C10 N7 -164.6(5)
C12 N8 C11 C10 1.7(9)
N7 C10 C11 N8 -1.7(8)
C8 C10 C11 N8 179.1(5)
C11 N8 C12 C13 -0.5(10)
N8 C12 C13 N7 -0.8(9)
C10 N7 C13 C12 0.8(9)
C20 Sn1 C14 C19 128.5(7)
O2 Sn1 C14 C19 -115.9(4)
N3 Sn1 C14 C19 40.6(4)
O1 Sn1 C14 C19 -171.6(4)
N1 Sn1 C14 C19 106.8(4)
S1 Sn1 C14 C19 -33.6(4)
C27 Sn1 C14 C19 -144.1(4)
C20 Sn1 C14 C15 -55.8(9)
O2 Sn1 C14 C15 59.8(4)
N3 Sn1 C14 C15 -143.7(4)
O1 Sn1 C14 C15 4.1(4)
N1 Sn1 C14 C15 -77.5(4)
S1 Sn1 C14 C15 142.0(4)
C27 Sn1 C14 C15 31.6(4)
C19 C14 C15 C16 0.6(8)
Sn1 C14 C15 C16 -175.1(4)
C14 C15 C16 C17 -0.3(9)
C15 C16 C17 C18 0.0(9)
C16 C17 C18 C19 -0.2(9)
C17 C18 C19 C14 0.6(8)
C15 C14 C19 C18 -0.8(8)
Sn1 C14 C19 C18 175.1(4)
C14 Sn1 C20 C21 -142.5(7)
O2 Sn1 C20 C21 102.0(4)
N3 Sn1 C20 C21 -54.3(4)
O1 Sn1 C20 C21 157.5(4)
N1 Sn1 C20 C21 -120.9(4)
S1 Sn1 C20 C21 19.6(4)
C27 Sn1 C20 C21 130.0(4)
C14 Sn1 C20 C25 39.2(10)
O2 Sn1 C20 C25 -76.4(4)
N3 Sn1 C20 C25 127.3(4)
O1 Sn1 C20 C25 -20.8(4)
N1 Sn1 C20 C25 60.8(4)
S1 Sn1 C20 C25 -158.8(4)
C27 Sn1 C20 C25 -48.4(4)
C25 C20 C21 C22 0.9(8)
Sn1 C20 C21 C22 -177.5(4)
C20 C21 C22 C23 -2.1(9)
C21 C22 C23 C24 2.1(9)
C22 C23 C24 C25 -1.0(10)
C23 C24 C25 C20 -0.2(9)
C21 C20 C25 C24 0.3(8)
Sn1 C20 C25 C24 178.7(4)
C20 Sn1 C27 O1 83.2(3)
C14 Sn1 C27 O1 -82.1(3)
O2 Sn1 C27 O1 -178.2(5)
N3 Sn1 C27 O1 18.9(19)
N1 Sn1 C27 O1 -0.2(3)
S1 Sn1 C27 O1 -178.0(3)
C20 Sn1 C27 O2 -98.5(3)
C14 Sn1 C27 O2 96.1(3)
N3 Sn1 C27 O2 -162.9(16)
O1 Sn1 C27 O2 178.2(5)
N1 Sn1 C27 O2 178.0(3)
S1 Sn1 C27 O2 0.3(3)
C20 Sn1 C27 C26 -93(4)
C14 Sn1 C27 C26 102(4)
O2 Sn1 C27 C26 6(4)
N3 Sn1 C27 C26 -157(4)
O1 Sn1 C27 C26 -176(4)
N1 Sn1 C27 C26 -176(4)
S1 Sn1 C27 C26 6(4)
O2 C27 O1 Sn1 -1.7(5)
C26 C27 O1 Sn1 179.6(5)
C20 Sn1 O1 C27 -95.6(3)
C14 Sn1 O1 C27 97.2(3)
O2 Sn1 O1 C27 1.0(3)
N3 Sn1 O1 C27 -177.1(3)
N1 Sn1 O1 C27 179.8(3)
S1 Sn1 O1 C27 2.8(4)
O1 C27 O2 Sn1 1.8(5)
C26 C27 O2 Sn1 -179.4(4)
C20 Sn1 O2 C27 82.0(3)
C14 Sn1 O2 C27 -84.8(3)
N3 Sn1 O2 C27 176.5(3)
O1 Sn1 O2 C27 -1.0(3)
N1 Sn1 O2 C27 -2.8(4)
S1 Sn1 O2 C27 -179.8(3)
C29 N9 C28 O3 3.8(12)
C30 N9 C28 O3 179.7(8)
